data_2021689
loop_
_publ_author_name
'Zhang, Ya-Qian'
'Blatov, Vladislav A.'
'Lv, Xiu-Xiu'
'Tang, Ding-Yi'
'Qian, Lin-Lu'
'Li, Ke'
'Li, Bao-Long'

_publ_section_title
;
 Construction of (3,8)-connected three-dimensional cobalt(II) and
 copper(II) coordination polymers with
 1,3-bis[(1,2,4-triazol-4-yl)methyl]benzene and
 benzene-1,3,5-tricarboxylate ligands
;
_journal_coeditor_code KY3169
_journal_issue 7
_journal_name_full 'Acta Crystallographica Section C'
_journal_page_first
;
;
_journal_paper_doi 10.1107/S205322961900826X
_journal_volume 75
_journal_year 2019
_chemical_formula_iupac '[Cu4 (C9 H3 O6)2 (O H)2 (C12 H12 N6)2 (H2 O)2], H2 O'
_chemical_formula_moiety 'C42 H36 Cu4 N12 O16, H2 O'
_chemical_formula_sum 'C42 H38 Cu4 N12 O17'
_chemical_formula_weight 1237.00
_chemical_name_systematic
;Poly[[diaquabis(\m~3~-benzene-1,3,5-tricarboxylato-\k^3^<i>O</i>^1^:<i>O</i>^3^:<i>O</i>^5^)bis{\m~3~-1,3-bis[(1,2,4-triazol-4-yl)methyl]benzene-\k^3^<i>N</i>:<i>N</i>':<i>N</i>''}tetra-\m~3~-hydroxido-tetracopper(II)]
monohydrate]
;
_space_group_crystal_system triclinic
_space_group_IT_number 2
_space_group_name_Hall '-P 1'
_space_group_name_H-M_alt 'P -1'
_symmetry_space_group_name_Hall '-P 1'
_symmetry_space_group_name_H-M 'P -1'
_atom_sites_solution_hydrogens mixed
_atom_sites_solution_primary iterative
_audit_creation_method
;
Olex2 1.2-alpha
(compiled 2018.07.26 svn.r3523 for OlexSys, GUI svn.r5532)
;
_cell_angle_alpha 89.524(7)
_cell_angle_beta 69.945(8)
_cell_angle_gamma 64.669(8)
_cell_formula_units_Z 1
_cell_length_a 10.9425(10)
_cell_length_b 11.4580(9)
_cell_length_c 11.6193(10)
_cell_measurement_reflns_used 10482
_cell_measurement_temperature 223(2)
_cell_measurement_theta_max 26.794
_cell_measurement_theta_min 2.963
_cell_volume 1220.4(2)
_computing_cell_refinement
;
CrysAlis PRO (Agilent, 2013)
;
_computing_data_collection
;
CrysAlis PRO (Agilent, 2013)
;
_computing_data_reduction
;
CrysAlis PRO (Agilent, 2013)
;
_computing_molecular_graphics
;
DIAMOND (Brandenburg, 2010)
;
_computing_publication_material
;
<i>OLEX2</i> (Dolomanov <i>et al.</i>,  2009)
;
_computing_structure_refinement
;
SHELXL2014 (Sheldrick, 2015b)
;
_computing_structure_solution
;
SHELXL2014 (Sheldrick, 2015a)
;
_diffrn_ambient_temperature 223.15
_diffrn_detector_area_resol_mean 10.4471
_diffrn_measured_fraction_theta_full 0.998
_diffrn_measured_fraction_theta_max 0.854
_diffrn_measurement_device_type 'Agilent Gemini Atlas'
_diffrn_measurement_method MoK\a
_diffrn_radiation_type MoK\a
_diffrn_radiation_wavelength 0.71073
_diffrn_reflns_av_R_equivalents 0.0407
_diffrn_reflns_av_unetI/netI 0.0738
_diffrn_reflns_limit_h_max 15
_diffrn_reflns_limit_h_min -15
_diffrn_reflns_limit_k_max 15
_diffrn_reflns_limit_k_min -14
_diffrn_reflns_limit_l_max 16
_diffrn_reflns_limit_l_min -16
_diffrn_reflns_number 11737
_diffrn_reflns_theta_full 25.242
_diffrn_reflns_theta_max 30.281
_diffrn_reflns_theta_min 2.963
_exptl_absorpt_coefficient_mu 1.804
_exptl_absorpt_correction_T_max 0.8265
_exptl_absorpt_correction_T_min 0.4723
_exptl_absorpt_correction_type multi-scan
_exptl_absorpt_process_details
;
(CrysAlis PRO; Agilent, 2013)
;
_exptl_crystal_colour blue
_exptl_crystal_density_diffrn 1.683
_exptl_crystal_description block
_exptl_crystal_F_000 626
_exptl_crystal_size_max 0.50
_exptl_crystal_size_mid 0.20
_exptl_crystal_size_min 0.10
_refine_diff_density_max 1.297
_refine_diff_density_min -0.710
_refine_ls_extinction_method none
_refine_ls_goodness_of_fit_ref 1.038
_refine_ls_hydrogen_treatment constr
_refine_ls_matrix_type full
_refine_ls_number_parameters 346
_refine_ls_number_reflns 6238
_refine_ls_number_restraints 1
_refine_ls_restrained_S_all 1.038
_refine_ls_R_factor_all 0.0782
_refine_ls_R_factor_gt 0.0533
_refine_ls_shift/su_max 0.000
_refine_ls_shift/su_mean 0.000
_refine_ls_structure_factor_coef Fsqd
_refine_ls_weighting_details 'w=1/[\s^2^(Fo^2^)+(0.0648P)^2^+1.6446P] where P=(Fo^2^+2Fc^2^)/3'
_refine_ls_weighting_scheme calc
_refine_ls_wR_factor_gt 0.1306
_refine_ls_wR_factor_ref 0.1500
_reflns_number_gt 4660
_reflns_number_total 6238
_reflns_threshold_expression 'I > 2\s(I)'
_cod_data_source_file ky3169sup1.cif
_cod_data_source_block 2
_cod_database_code 2021689
_shelx_space_group_comment
;
The symmetry employed for this shelxl refinement is uniquely defined
by the following loop, which should always be used as a source of
symmetry information in preference to the above space-group names.
They are only intended as comments.
;
_shelx_estimated_absorpt_t_min 0.466
_shelx_estimated_absorpt_t_max 0.840

loop_
_space_group_symop_operation_xyz
'x, y, z'
'-x, -y, -z'

loop_
_atom_site_type_symbol
_atom_site_label
_atom_site_fract_x
_atom_site_fract_y
_atom_site_fract_z
_atom_site_U_iso_or_equiv
_atom_site_adp_type
_atom_site_calc_flag
_atom_site_occupancy
_atom_site_disorder_assembly
_atom_site_disorder_group
Cu Cu1 0.60753(5) 0.05021(4) 0.00333(4) 0.01792(13) Uani d 1 . .
Cu Cu2 0.29483(5) 0.28537(4) 0.16439(4) 0.02078(14) Uani d 1 . .
O O1 0.6860(3) -0.0715(3) 0.1076(2) 0.0233(6) Uani d 1 . .
O O2 0.6440(4) 0.0851(3) 0.2499(3) 0.0387(8) Uani d 1 . .
O O3 0.6683(4) -0.0601(3) 0.6542(2) 0.0390(8) Uani d 1 . .
O O4 0.7830(3) -0.2751(3) 0.6582(2) 0.0354(8) Uani d 1 . .
O O5 1.1629(3) -0.5290(3) 0.2064(3) 0.0303(7) Uani d 1 . .
O O6 1.0027(4) -0.5596(3) 0.1464(3) 0.0382(8) Uani d 1 . .
O O7 0.4103(3) 0.0994(3) 0.1136(2) 0.0187(5) Uani d 1 . .
H H7 0.400(5) 0.073(4) 0.187(2) 0.022 Uiso d 1 . .
O O8 0.5001(4) 0.3075(4) 0.1694(4) 0.0556(10) Uani d 1 . .
H H8A 0.547338 0.256973 0.207794 0.067 Uiso d 1 . .
H H8B 0.554028 0.328483 0.116034 0.067 Uiso d 1 . .
N N1 0.5135(3) 0.1945(3) -0.0847(3) 0.0204(7) Uani d 1 . .
N N2 0.3755(3) 0.2917(3) -0.0186(3) 0.0205(7) Uani d 1 . .
N N3 0.4306(4) 0.3096(3) -0.2141(3) 0.0222(7) Uani d 1 . .
N N4 1.1890(4) 0.0015(3) -0.8890(3) 0.0233(7) Uani d 1 . .
N N5 1.1257(4) -0.0674(4) -0.8157(4) 0.0437(11) Uani d 1 . .
N N6 0.9609(4) 0.1350(4) -0.7871(3) 0.0281(8) Uani d 1 . .
C C1 0.7546(5) 0.3061(4) -0.6113(4) 0.0277(9) Uani d 1 . .
C C2 0.6266(4) 0.3024(4) -0.5362(4) 0.0237(8) Uani d 1 . .
H H2 0.585024 0.261523 -0.569702 0.028 Uiso calc 1 . .
C C3 0.5601(5) 0.3591(4) -0.4117(4) 0.0262(9) Uani d 1 . .
C C4 0.6209(6) 0.4198(5) -0.3640(4) 0.0402(12) Uani d 1 . .
H H4 0.574373 0.460578 -0.280568 0.048 Uiso calc 1 A .
C C5 0.7499(6) 0.4217(6) -0.4375(5) 0.0481(14) Uani d 1 B 1
H H5 0.791729 0.461979 -0.403661 0.058 Uiso calc 1 B 1
C C6 0.8171(5) 0.3636(5) -0.5616(4) 0.0373(11) Uani d 1 . .
H H6 0.905270 0.363454 -0.611606 0.045 Uiso calc 1 B .
C C7 0.8186(5) 0.2542(5) -0.7485(4) 0.0318(10) Uani d 1 . .
H H7A 0.749681 0.234054 -0.769626 0.038 Uiso calc 1 . .
H H7B 0.831634 0.322435 -0.795128 0.038 Uiso calc 1 . .
C C8 0.4206(5) 0.3545(5) -0.3322(4) 0.0287(9) Uani d 1 . .
H H8C 0.338046 0.441688 -0.314364 0.034 Uiso calc 1 . .
H H8D 0.403775 0.294444 -0.377238 0.034 Uiso calc 1 . .
C C9 1.0874(4) 0.1225(4) -0.8691(4) 0.0260(9) Uani d 1 . .
H H9 1.101886 0.190620 -0.907319 0.031 Uiso calc 1 . .
C C10 0.9877(5) 0.0154(5) -0.7547(5) 0.0444(13) Uani d 1 . .
H H10 0.918324 -0.005545 -0.697363 0.053 Uiso calc 1 . .
C C11 0.5431(4) 0.2069(4) -0.2022(3) 0.0228(8) Uani d 1 . .
H H11 0.630028 0.151874 -0.268058 0.027 Uiso calc 1 . .
C C12 0.3276(4) 0.3605(4) -0.0985(3) 0.0228(8) Uani d 1 . .
H H12 0.236111 0.433592 -0.078365 0.027 Uiso calc 1 . .
C C13 0.7562(4) -0.1363(4) 0.2755(3) 0.0191(7) Uani d 1 . .
C C14 0.7230(4) -0.1096(4) 0.4022(3) 0.0224(8) Uani d 1 . .
H H14 0.656798 -0.024619 0.445947 0.027 Uiso calc 1 . .
C C15 0.7866(4) -0.2071(4) 0.4649(3) 0.0220(8) Uani d 1 . .
C C16 0.8902(4) -0.3312(4) 0.3995(3) 0.0228(8) Uani d 1 . .
H H16 0.936240 -0.396329 0.441104 0.027 Uiso calc 1 . .
C C17 0.9260(4) -0.3592(4) 0.2718(3) 0.0207(8) Uani d 1 . .
C C18 0.8574(4) -0.2623(4) 0.2110(3) 0.0191(8) Uani d 1 . .
H H18 0.879322 -0.281738 0.125747 0.023 Uiso calc 1 . .
C C19 0.6892(4) -0.0309(4) 0.2074(3) 0.0215(8) Uani d 1 . .
C C20 0.7431(5) -0.1763(4) 0.6041(3) 0.0266(9) Uani d 1 . .
C C21 1.0368(4) -0.4936(4) 0.2022(3) 0.0216(8) Uani d 1 . .
O O9 1.2981(11) -0.3602(8) -0.9392(8) 0.072(3) Uani d 0.5 . .
H H9A 1.249026 -0.413917 -0.890857 0.087 Uiso d 0.5 . .
H H9B 1.236626 -0.260017 -0.898256 0.087 Uiso d 0.5 . .

loop_
_atom_site_aniso_label
_atom_site_aniso_U_11
_atom_site_aniso_U_22
_atom_site_aniso_U_33
_atom_site_aniso_U_12
_atom_site_aniso_U_13
_atom_site_aniso_U_23
Cu1 0.0169(2) 0.0165(2) 0.0141(2) -0.00314(18) -0.00457(18) 0.00179(16)
Cu2 0.0211(3) 0.0157(2) 0.0132(2) 0.00198(18) -0.00560(19) -0.00255(17)
O1 0.0231(14) 0.0207(14) 0.0181(12) -0.0018(11) -0.0089(11) 0.0029(10)
O2 0.058(2) 0.0181(16) 0.0437(18) -0.0087(15) -0.0337(17) 0.0049(13)
O3 0.058(2) 0.0227(16) 0.0162(13) -0.0050(15) -0.0084(14) -0.0019(11)
O4 0.0411(18) 0.0254(16) 0.0128(12) 0.0054(13) -0.0061(13) -0.0014(11)
O5 0.0260(15) 0.0198(15) 0.0301(15) 0.0042(12) -0.0122(13) -0.0070(12)
O6 0.0367(18) 0.0263(17) 0.0409(17) -0.0077(14) -0.0105(15) -0.0084(14)
O7 0.0222(13) 0.0165(13) 0.0103(11) -0.0040(11) -0.0043(10) -0.0003(9)
O8 0.061(2) 0.036(2) 0.087(3) -0.0160(19) -0.056(2) 0.0111(19)
N1 0.0209(16) 0.0146(15) 0.0205(15) -0.0055(13) -0.0054(13) 0.0021(12)
N2 0.0186(16) 0.0144(15) 0.0182(15) -0.0011(12) -0.0033(13) -0.0010(12)
N3 0.0209(16) 0.0207(17) 0.0160(14) -0.0047(13) -0.0028(13) 0.0051(12)
N4 0.0203(16) 0.0204(17) 0.0263(16) -0.0092(14) -0.0054(14) 0.0037(13)
N5 0.034(2) 0.033(2) 0.055(3) -0.0160(19) -0.006(2) 0.0118(19)
N6 0.0195(17) 0.0279(19) 0.0292(18) -0.0078(15) -0.0044(15) 0.0034(14)
C1 0.026(2) 0.023(2) 0.026(2) -0.0066(17) -0.0070(17) 0.0046(16)
C2 0.023(2) 0.0192(19) 0.0245(19) -0.0048(16) -0.0100(16) 0.0041(15)
C3 0.027(2) 0.022(2) 0.0223(18) -0.0064(17) -0.0075(17) 0.0073(15)
C4 0.052(3) 0.045(3) 0.027(2) -0.028(3) -0.010(2) 0.000(2)
C5 0.057(3) 0.062(4) 0.041(3) -0.043(3) -0.015(3) 0.005(2)
C6 0.030(2) 0.050(3) 0.034(2) -0.023(2) -0.008(2) 0.010(2)
C7 0.020(2) 0.036(3) 0.026(2) -0.0052(18) -0.0043(17) 0.0025(18)
C8 0.026(2) 0.037(2) 0.0210(19) -0.0114(19) -0.0098(17) 0.0120(17)
C9 0.0184(19) 0.026(2) 0.0232(19) -0.0057(16) -0.0020(16) 0.0032(16)
C10 0.028(2) 0.034(3) 0.057(3) -0.013(2) -0.001(2) 0.017(2)
C11 0.0227(19) 0.0168(18) 0.0184(17) -0.0035(15) -0.0027(16) 0.0036(14)
C12 0.0216(19) 0.0203(19) 0.0198(17) -0.0033(16) -0.0082(16) 0.0043(14)
C13 0.0195(18) 0.0173(18) 0.0182(17) -0.0066(15) -0.0064(15) 0.0022(14)
C14 0.0206(19) 0.0196(19) 0.0172(17) -0.0031(15) -0.0034(15) -0.0021(14)
C15 0.0206(19) 0.024(2) 0.0142(16) -0.0054(16) -0.0046(15) 0.0003(14)
C16 0.025(2) 0.0200(19) 0.0164(17) -0.0036(16) -0.0078(16) 0.0020(14)
C17 0.0169(18) 0.0202(19) 0.0154(16) -0.0019(15) -0.0036(14) -0.0005(14)
C18 0.0188(18) 0.0197(18) 0.0123(15) -0.0044(15) -0.0039(14) 0.0000(13)
C19 0.0193(18) 0.0209(19) 0.0209(17) -0.0063(15) -0.0073(15) 0.0051(14)
C20 0.026(2) 0.028(2) 0.0155(17) -0.0031(17) -0.0067(16) 0.0003(15)
C21 0.024(2) 0.0167(18) 0.0131(16) -0.0021(15) -0.0040(15) 0.0029(13)
O9 0.112(7) 0.059(5) 0.063(5) -0.075(6) -0.005(5) 0.002(4)

loop_
_atom_type_symbol
_atom_type_description
_atom_type_scat_dispersion_real
_atom_type_scat_dispersion_imag
_atom_type_scat_source
C C 0.0033 0.0016 'International Tables Vol C Tables 4.2.6.8 and 6.1.1.4'
H H 0.0000 0.0000 'International Tables Vol C Tables 4.2.6.8 and 6.1.1.4'
N N 0.0061 0.0033 'International Tables Vol C Tables 4.2.6.8 and 6.1.1.4'
O O 0.0106 0.0060 'International Tables Vol C Tables 4.2.6.8 and 6.1.1.4'
Cu Cu 0.3201 1.2651 'International Tables Vol C Tables 4.2.6.8 and 6.1.1.4'

loop_
_geom_angle_atom_site_label_1
_geom_angle_atom_site_label_2
_geom_angle_atom_site_label_3
_geom_angle_site_symmetry_1
_geom_angle_site_symmetry_3
_geom_angle
_geom_angle_publ_flag
O1 Cu1 Cu1 . 2_655 95.19(9) no
O1 Cu1 O7 . 2_655 95.32(11) no
O1 Cu1 N1 . . 172.47(12) no
O1 Cu1 N4 . 2_754 88.15(13) no
O7 Cu1 Cu1 . 2_655 49.12(8) no
O7 Cu1 Cu1 2_655 2_655 39.00(6) no
O7 Cu1 O1 . . 91.85(11) no
O7 Cu1 O7 . 2_655 88.11(9) no
O7 Cu1 N1 . . 84.31(12) no
O7 Cu1 N4 . 2_754 179.60(13) no
N1 Cu1 Cu1 . 2_655 87.20(9) no
N1 Cu1 O7 . 2_655 91.03(11) no
N4 Cu1 Cu1 2_754 2_655 130.49(10) no
N4 Cu1 O7 2_754 2_655 91.49(12) no
N4 Cu1 N1 2_754 . 95.74(13) no
O4 Cu2 O8 2_656 . 95.54(15) no
O4 Cu2 N2 2_656 . 178.71(13) no
O5 Cu2 O4 1_465 2_656 87.65(12) no
O5 Cu2 O8 1_465 . 95.44(13) no
O5 Cu2 N2 1_465 . 93.46(13) no
O7 Cu2 O4 . 2_656 94.57(11) no
O7 Cu2 O5 . 1_465 172.97(12) no
O7 Cu2 O8 . . 90.99(12) no
O7 Cu2 N2 . . 84.25(11) no
N2 Cu2 O8 . . 85.00(14) no
C19 O1 Cu1 . . 121.2(3) no
C20 O4 Cu2 . 2_656 128.3(2) no
C21 O5 Cu2 . 1_645 116.8(3) no
Cu1 O7 Cu1 . 2_655 91.89(9) no
Cu1 O7 H7 2_655 . 105(3) no
Cu1 O7 H7 . . 116(3) no
Cu2 O7 Cu1 . . 113.05(13) no
Cu2 O7 Cu1 . 2_655 131.57(14) no
Cu2 O7 H7 . . 101(3) no
Cu2 O8 H8A . . 116.6 no
Cu2 O8 H8B . . 127.6 no
H8A O8 H8B . . 108.8 no
N2 N1 Cu1 . . 118.2(2) no
C11 N1 Cu1 . . 133.2(3) no
C11 N1 N2 . . 107.2(3) no
N1 N2 Cu2 . . 115.5(2) no
C12 N2 Cu2 . . 136.9(3) no
C12 N2 N1 . . 107.3(3) no
C11 N3 C8 . . 126.2(3) no
C11 N3 C12 . . 106.4(3) no
C12 N3 C8 . . 127.3(3) no
N5 N4 Cu1 . 2_754 131.8(3) no
C9 N4 Cu1 . 2_754 120.9(3) no
C9 N4 N5 . . 107.3(3) no
C10 N5 N4 . . 106.9(4) no
C9 N6 C7 . . 126.1(4) no
C9 N6 C10 . . 105.9(4) no
C10 N6 C7 . . 127.9(4) no
C2 C1 C7 . . 119.4(4) no
C6 C1 C2 . . 120.0(4) no
C6 C1 C7 . . 120.6(4) no
C1 C2 H2 . . 120.0 no
C3 C2 C1 . . 120.0(4) no
C3 C2 H2 . . 120.0 no
C2 C3 C8 . . 119.0(4) no
C4 C3 C2 . . 119.5(4) no
C4 C3 C8 . . 121.4(4) no
C3 C4 H4 . . 119.6 no
C3 C4 C5 . . 120.8(4) no
C5 C4 H4 . . 119.6 no
C4 C5 H5 . . 120.3 no
C4 C5 C6 . . 119.5(5) no
C6 C5 H5 . . 120.3 no
C1 C6 C5 . . 120.1(4) no
C1 C6 H6 . . 119.9 no
C5 C6 H6 . . 119.9 no
N6 C7 C1 . . 113.0(4) no
N6 C7 H7A . . 109.0 no
N6 C7 H7B . . 109.0 no
C1 C7 H7A . . 109.0 no
C1 C7 H7B . . 109.0 no
H7A C7 H7B . . 107.8 no
N3 C8 C3 . . 110.1(3) no
N3 C8 H8C . . 109.6 no
N3 C8 H8D . . 109.6 no
C3 C8 H8C . . 109.6 no
C3 C8 H8D . . 109.6 no
H8C C8 H8D . . 108.2 no
N4 C9 N6 . . 110.4(4) no
N4 C9 H9 . . 124.8 no
N6 C9 H9 . . 124.8 no
N5 C10 N6 . . 109.7(4) no
N5 C10 H10 . . 125.2 no
N6 C10 H10 . . 125.2 no
N1 C11 N3 . . 109.7(3) no
N1 C11 H11 . . 125.1 no
N3 C11 H11 . . 125.1 no
N2 C12 N3 . . 109.3(3) no
N2 C12 H12 . . 125.4 no
N3 C12 H12 . . 125.4 no
C14 C13 C18 . . 119.0(4) no
C14 C13 C19 . . 120.9(3) no
C18 C13 C19 . . 120.0(3) no
C13 C14 H14 . . 119.6 no
C15 C14 C13 . . 120.8(3) no
C15 C14 H14 . . 119.6 no
C14 C15 C16 . . 119.8(3) no
C14 C15 C20 . . 119.5(3) no
C16 C15 C20 . . 120.7(4) no
C15 C16 H16 . . 120.0 no
C15 C16 C17 . . 120.0(4) no
C17 C16 H16 . . 120.0 no
C16 C17 C21 . . 119.7(3) no
C18 C17 C16 . . 119.6(3) no
C18 C17 C21 . . 120.6(3) no
C13 C18 H18 . . 119.7 no
C17 C18 C13 . . 120.6(3) no
C17 C18 H18 . . 119.7 no
O1 C19 C13 . . 115.0(3) no
O2 C19 O1 . . 125.7(4) no
O2 C19 C13 . . 119.4(4) no
O3 C20 O4 . . 126.6(4) no
O3 C20 C15 . . 117.8(4) no
O4 C20 C15 . . 115.5(3) no
O5 C21 C17 . . 113.9(4) no
O6 C21 O5 . . 125.9(4) no
O6 C21 C17 . . 120.2(4) no
H9A O9 H9B . . 110.4 no

loop_
_geom_bond_atom_site_label_1
_geom_bond_atom_site_label_2
_geom_bond_site_symmetry_2
_geom_bond_distance
_geom_bond_publ_flag
Cu1 Cu1 2_655 3.0515(10) no
Cu1 O1 . 1.952(3) y
Cu1 O7 2_655 2.308(3) y
Cu1 O7 . 1.921(3) y
Cu1 N1 . 2.019(3) y
Cu1 N4 2_754 1.982(3) y
Cu2 O4 2_656 1.966(3) y
Cu2 O5 1_465 1.937(3) y
Cu2 O7 . 1.921(3) y
Cu2 O8 . 2.385(4) y
Cu2 N2 . 2.018(3) y
O1 C19 . 1.271(5) no
O2 C19 . 1.240(5) no
O3 C20 . 1.239(5) no
O4 C20 . 1.273(5) no
O5 C21 . 1.280(5) no
O6 C21 . 1.244(5) no
O7 H7 . 0.891(10) no
O8 H8A . 0.8369 no
O8 H8B . 0.8113 no
N1 N2 . 1.375(4) no
N1 C11 . 1.312(5) no
N2 C12 . 1.313(5) no
N3 C8 . 1.484(5) no
N3 C11 . 1.340(5) no
N3 C12 . 1.352(5) no
N4 N5 . 1.371(5) no
N4 C9 . 1.312(5) no
N5 C10 . 1.317(6) no
N6 C7 . 1.484(5) no
N6 C9 . 1.331(5) no
N6 C10 . 1.353(6) no
C1 C2 . 1.393(6) no
C1 C6 . 1.377(7) no
C1 C7 . 1.509(6) no
C2 H2 . 0.9400 no
C2 C3 . 1.390(5) no
C3 C4 . 1.374(7) no
C3 C8 . 1.512(6) no
C4 H4 . 0.9400 no
C4 C5 . 1.387(7) no
C5 H5 . 0.9400 no
C5 C6 . 1.390(7) no
C6 H6 . 0.9400 no
C7 H7A . 0.9800 no
C7 H7B . 0.9800 no
C8 H8C . 0.9800 no
C8 H8D . 0.9800 no
C9 H9 . 0.9400 no
C10 H10 . 0.9400 no
C11 H11 . 0.9400 no
C12 H12 . 0.9400 no
C13 C14 . 1.392(5) no
C13 C18 . 1.398(5) no
C13 C19 . 1.498(5) no
C14 H14 . 0.9400 no
C14 C15 . 1.389(6) no
C15 C16 . 1.390(5) no
C15 C20 . 1.518(5) no
C16 H16 . 0.9400 no
C16 C17 . 1.400(5) no
C17 C18 . 1.390(5) no
C17 C21 . 1.499(5) no
C18 H18 . 0.9400 no
O9 H9A . 1.0263 no
O9 H9B . 1.0606 no

loop_
_geom_hbond_atom_site_label_D
_geom_hbond_atom_site_label_H
_geom_hbond_atom_site_label_A
_geom_hbond_site_symmetry_A
_geom_hbond_distance_DH
_geom_hbond_distance_HA
_geom_hbond_distance_DA
_geom_hbond_angle_DHA
_geom_hbond_publ_flag
O7 H7 O3 2_656 0.891(10) 1.766(16) 2.635(4) 164(4) yes
O8 H8A O2 . 0.84 1.95 2.718(5) 152.6 yes
O8 H8B O9 2_754 0.81 2.28 3.075(8) 168.2 yes
O9 H9A O5 1_554 1.03 2.05 3.078(7) 176.5 yes
O9 H9B N5 . 1.06 2.05 3.112(9) 177.1 yes
